data_7704942
loop_
_publ_author_name
'Vaz, Raphael C. A.'
'Esteves, Isabela O.'
'Oliveira, Willian X. C.'
'Honorato, Jo\~ao'
'Martins, Felipe T.'
'Marques, Lippy F.'
'Dos Santos, Guilherme L.'
'Freire, Ricardo O.'
'Jesus, Larissa T.'
'Pedroso, Emerson F.'
'Nunes, Wallace C.'
'Julve, Miguel'
'Pereira, Cynthia L. M.'

_publ_section_title
;
 Mononuclear lanthanide(III)-oxamate complexes as new photoluminescent
 field-induced single-molecule magnets: solid-state photophysical and
 magnetic properties.
;
_journal_issue 45
_journal_name_full 'Dalton transactions (Cambridge, England : 2003)'
_journal_page_first 16106
_journal_page_last 16124
_journal_paper_doi 10.1039/d0dt02497j
_journal_volume 49
_journal_year 2020
_chemical_formula_sum 'C50 H62 Cl4 Eu N5 O16 S'
_chemical_formula_weight 1314.86
_space_group_crystal_system monoclinic
_space_group_IT_number 14
_space_group_name_Hall '-P 2yn'
_space_group_name_H-M_alt 'P 1 21/n 1'
_atom_sites_solution_hydrogens mixed
_audit_creation_method SHELXL-2018/3
_audit_update_record
;
2020-05-07 deposited with the CCDC.	2020-07-27 downloaded from the CCDC.
;
_cell_angle_alpha 90
_cell_angle_beta 90.570(3)
_cell_angle_gamma 90
_cell_formula_units_Z 4
_cell_length_a 14.0412(6)
_cell_length_b 26.3866(11)
_cell_length_c 16.2993(6)
_cell_measurement_reflns_used 19638
_cell_measurement_temperature 250(2)
_cell_measurement_theta_max 26.6590
_cell_measurement_theta_min 2.4980
_cell_volume 6038.6(4)
_computing_cell_refinement 'CrysAlisPro 1.171.38.41 (Rigaku OD, 2015)'
_computing_data_collection 'CrysAlisPro 1.171.38.41 (Rigaku OD, 2015)'
_computing_data_reduction 'CrysAlisPro 1.171.38.41 (Rigaku OD, 2015)'
_computing_molecular_graphics Mercury
_computing_publication_material 'Shelx - CIF Tables'
_computing_structure_refinement 'SHELXL-2018/3 (Sheldrick, 2018)'
_computing_structure_solution Superflip
_diffrn_ambient_temperature 250(2)
_diffrn_detector_area_resol_mean 10.4186
_diffrn_measured_fraction_theta_full 0.999
_diffrn_measured_fraction_theta_max 0.999
_diffrn_measurement_device_type 'Xcalibur, Atlas, Gemini ultra'
_diffrn_measurement_method '\w scans'
_diffrn_radiation_type MoK\a
_diffrn_radiation_wavelength 0.71073
_diffrn_reflns_av_R_equivalents 0.0859
_diffrn_reflns_av_unetI/netI 0.0523
_diffrn_reflns_Laue_measured_fraction_full 0.999
_diffrn_reflns_Laue_measured_fraction_max 0.999
_diffrn_reflns_limit_h_max 17
_diffrn_reflns_limit_h_min -17
_diffrn_reflns_limit_k_max 32
_diffrn_reflns_limit_k_min -32
_diffrn_reflns_limit_l_max 20
_diffrn_reflns_limit_l_min -20
_diffrn_reflns_number 95602
_diffrn_reflns_point_group_measured_fraction_full 0.999
_diffrn_reflns_point_group_measured_fraction_max 0.999
_diffrn_reflns_theta_full 25.242
_diffrn_reflns_theta_max 26.372
_diffrn_reflns_theta_min 2.452
_diffrn_source 'fine-focus sealed X-ray tube'
_exptl_absorpt_coefficient_mu 1.317
_exptl_absorpt_correction_T_max 0.610
_exptl_absorpt_correction_T_min 0.191
_exptl_absorpt_correction_type analytical
_exptl_absorpt_process_details
;
CrysAlisPro 1.171.38.41 (Rigaku Oxford Diffraction, 2015)
Analytical numeric absorption correction using a multifaceted crystal
                        model based on expressions derived by R.C. Clark & J.S. Reid.
(Clark, R. C. & Reid, J. S. (1995). Acta Cryst. A51, 887-897)
Empirical absorption correction using spherical harmonics,
 implemented in SCALE3 ABSPACK scaling algorithm.
;
_exptl_crystal_colour colorless
_exptl_crystal_density_diffrn 1.446
_exptl_crystal_description block
_exptl_crystal_F_000 2688
_exptl_crystal_size_max 0.998
_exptl_crystal_size_mid 0.623
_exptl_crystal_size_min 0.384
_refine_diff_density_max 2.603
_refine_diff_density_min -0.808
_refine_diff_density_rms 0.100
_refine_ls_extinction_method none
_refine_ls_goodness_of_fit_ref 1.091
_refine_ls_hydrogen_treatment mixed
_refine_ls_matrix_type full
_refine_ls_number_parameters 707
_refine_ls_number_reflns 12354
_refine_ls_number_restraints 69
_refine_ls_restrained_S_all 1.098
_refine_ls_R_factor_all 0.0748
_refine_ls_R_factor_gt 0.0407
_refine_ls_shift/su_max 0.001
_refine_ls_shift/su_mean 0.000
_refine_ls_structure_factor_coef Fsqd
_refine_ls_weighting_details 'w=1/[\s^2^(Fo^2^)+(0.0245P)^2^+13.1991P] where P=(Fo^2^+2Fc^2^)/3'
_refine_ls_weighting_scheme calc
_refine_ls_wR_factor_gt 0.0826
_refine_ls_wR_factor_ref 0.1015
_reflns_Friedel_coverage 0.000
_reflns_number_gt 8931
_reflns_number_total 12354
_reflns_threshold_expression 'I > 2\s(I)'
_cod_data_source_file d0dt02497j2.cif
_cod_data_source_block 1_Cl
_cod_depositor_comments 'Adding full bibliography for 7704941--7704948.cif.'
_cod_original_sg_symbol_H-M 'P 21/n'
_cod_database_code 7704942
_shelx_shelxl_version_number 2018/3
_shelx_space_group_comment
;
The symmetry employed for this shelxl refinement is uniquely defined
by the following loop, which should always be used as a source of
symmetry information in preference to the above space-group names.
They are only intended as comments.
;

loop_
_space_group_symop_operation_xyz
'x, y, z'
'-x+1/2, y+1/2, -z+1/2'
'-x, -y, -z'
'x-1/2, -y-1/2, z-1/2'

loop_
_atom_site_label
_atom_site_type_symbol
_atom_site_fract_x
_atom_site_fract_y
_atom_site_fract_z
_atom_site_U_iso_or_equiv
_atom_site_adp_type
_atom_site_occupancy
_atom_site_site_symmetry_order
_atom_site_calc_flag
_atom_site_refinement_flags_posn
_atom_site_refinement_flags_adp
_atom_site_refinement_flags_occupancy
_atom_site_disorder_assembly
_atom_site_disorder_group
C1 C 0.1775(4) 0.29077(18) 1.0185(3) 0.0469(13) Uani 1 1 d . . . . .
C2 C 0.1941(3) 0.24260(17) 0.9670(3) 0.0341(10) Uani 1 1 d . . . . .
C3 C 0.2589(3) 0.15604(17) 0.9688(3) 0.0404(11) Uani 1 1 d . . . . .
C4 C 0.2041(4) 0.13652(19) 0.9048(3) 0.0493(13) Uani 1 1 d . . . . .
H4 H 0.154891 0.156073 0.881368 0.059 Uiso 1 1 calc R U . . .
C5 C 0.2220(4) 0.0881(2) 0.8754(3) 0.0590(15) Uani 1 1 d . . . . .
H5 H 0.184432 0.074550 0.832761 0.071 Uiso 1 1 calc R U . . .
C6 C 0.2951(5) 0.0603(2) 0.9092(4) 0.0618(16) Uani 1 1 d . . . . .
C7 C 0.3498(4) 0.0786(2) 0.9721(4) 0.0610(15) Uani 1 1 d . . . . .
H7 H 0.399707 0.059055 0.994377 0.073 Uiso 1 1 calc R U . . .
C8 C 0.3309(4) 0.12672(19) 1.0029(3) 0.0488(13) Uani 1 1 d . . . . .
H8 H 0.367239 0.139398 1.047082 0.059 Uiso 1 1 calc R U . . .
C9 C 0.1902(3) 0.27638(17) 0.7364(2) 0.0326(10) Uani 1 1 d . . . . .
C10 C 0.1227(3) 0.23055(16) 0.7273(2) 0.0284(9) Uani 1 1 d . . . . .
C11 C 0.1067(3) 0.14605(17) 0.6631(3) 0.0365(10) Uani 1 1 d . . . . .
C12 C 0.1536(4) 0.11161(19) 0.6138(3) 0.0530(14) Uani 1 1 d . . . . .
H12 H 0.212674 0.120212 0.590988 0.064 Uiso 1 1 calc R U . . .
C13 C 0.1139(4) 0.0645(2) 0.5982(4) 0.0652(17) Uani 1 1 d . . . . .
H13 H 0.145673 0.041237 0.564464 0.078 Uiso 1 1 calc R U . . .
C14 C 0.0286(4) 0.05218(19) 0.6319(3) 0.0573(15) Uani 1 1 d . . . . .
C15 C -0.0187(4) 0.0853(2) 0.6811(3) 0.0590(15) Uani 1 1 d . . . . .
H15 H -0.077494 0.076257 0.704092 0.071 Uiso 1 1 calc R U . . .
C16 C 0.0209(4) 0.13225(19) 0.6969(3) 0.0536(14) Uani 1 1 d . . . . .
H16 H -0.011156 0.155146 0.731091 0.064 Uiso 1 1 calc R U . . .
C17 C -0.1176(4) 0.2903(2) 0.7131(3) 0.0559(15) Uani 1 1 d . . . . .
C18 C -0.1472(3) 0.24634(18) 0.7714(3) 0.0380(11) Uani 1 1 d . . . . .
C19 C -0.2173(3) 0.16089(17) 0.7768(3) 0.0378(11) Uani 1 1 d . . . . .
C20 C -0.1762(4) 0.14588(19) 0.8506(3) 0.0499(13) Uani 1 1 d . . . . .
H20 H -0.132621 0.167229 0.877867 0.060 Uiso 1 1 calc R U . . .
C21 C -0.1996(4) 0.0994(2) 0.8841(3) 0.0558(14) Uani 1 1 d . . . . .
H21 H -0.172137 0.089170 0.934203 0.067 Uiso 1 1 calc R U . . .
C22 C -0.2628(4) 0.0684(2) 0.8440(3) 0.0589(15) Uani 1 1 d . . . . .
C23 C -0.3019(4) 0.0823(2) 0.7701(4) 0.0592(15) Uani 1 1 d . . . . .
H23 H -0.344055 0.060327 0.742475 0.071 Uiso 1 1 calc R U . . .
C24 C -0.2793(4) 0.12864(19) 0.7362(3) 0.0488(13) Uani 1 1 d . . . . .
H24 H -0.306098 0.138263 0.685428 0.059 Uiso 1 1 calc R U . . .
C25 C -0.1329(3) 0.29169(16) 1.0130(2) 0.0311(10) Uani 1 1 d . . . . .
C26 C -0.0759(3) 0.24109(15) 1.0198(2) 0.0283(9) Uani 1 1 d . . . . .
C27 C -0.0747(3) 0.15753(17) 1.0887(3) 0.0353(10) Uani 1 1 d . . . . .
C28 C -0.0012(4) 0.13574(19) 1.0453(3) 0.0513(14) Uani 1 1 d . . . . .
H28 H 0.031070 0.154731 1.005469 0.062 Uiso 1 1 calc R U . . .
C29 C 0.0250(4) 0.0860(2) 1.0604(3) 0.0585(15) Uani 1 1 d . . . . .
H29 H 0.074905 0.071168 1.030793 0.070 Uiso 1 1 calc R U . . .
C30 C -0.0220(4) 0.05854(19) 1.1187(3) 0.0524(13) Uani 1 1 d . . . . .
C31 C -0.0942(4) 0.0798(2) 1.1627(3) 0.0593(15) Uani 1 1 d . . . . .
H31 H -0.125794 0.060810 1.202839 0.071 Uiso 1 1 calc R U . . .
C32 C -0.1202(4) 0.12924(19) 1.1478(3) 0.0509(13) Uani 1 1 d . . . . .
H32 H -0.169534 0.143940 1.178282 0.061 Uiso 1 1 calc R U . . .
C33 C 0.0748(5) 0.4836(2) 0.8602(4) 0.082(2) Uani 1 1 d . . . . .
H33A H 0.096578 0.510940 0.825374 0.123 Uiso 1 1 calc R U . A 1
H33B H 0.013025 0.492115 0.882409 0.123 Uiso 1 1 calc R U . A 1
H33C H 0.120034 0.478497 0.904807 0.123 Uiso 1 1 calc R U . A 1
C34 C -0.0344(5) 0.4438(3) 0.7429(4) 0.092(2) Uani 1 1 d . . . . .
H34A H -0.016264 0.468540 0.702001 0.137 Uiso 1 1 calc R U . B 1
H34B H -0.060233 0.413965 0.715910 0.137 Uiso 1 1 calc R U . B 1
H34C H -0.082319 0.458285 0.778448 0.137 Uiso 1 1 calc R U . B 1
N1 N 0.2424(3) 0.20473(14) 1.0026(2) 0.0412(9) Uani 1 1 d . . . . .
H1 H 0.266103 0.210539 1.051203 0.049 Uiso 1 1 calc R U . . .
N2 N 0.1516(3) 0.19353(13) 0.6781(2) 0.0363(9) Uani 1 1 d . . . . .
H2 H 0.204369 0.199000 0.652037 0.044 Uiso 1 1 calc R U . . .
N3 N -0.1949(3) 0.20770(14) 0.7382(2) 0.0415(10) Uani 1 1 d . . . . .
H3 H -0.214431 0.211463 0.687704 0.050 Uiso 1 1 calc R U . . .
N4 N -0.1078(3) 0.20724(13) 1.0742(2) 0.0330(8) Uani 1 1 d . . . . .
H4A H -0.154984 0.217152 1.104432 0.040 Uiso 1 1 calc R U . . .
N5 N -0.4687(3) 0.27542(16) 0.8800(2) 0.0564(12) Uani 1 1 d D . . . .
O1 O 0.1249(2) 0.32253(11) 0.98405(18) 0.0391(7) Uani 1 1 d . . . . .
O2 O 0.2155(4) 0.29403(16) 1.0858(3) 0.105(2) Uani 1 1 d . . . . .
O3 O 0.1611(2) 0.24089(12) 0.89723(17) 0.0385(7) Uani 1 1 d . . . . .
O4 O 0.1549(2) 0.31302(11) 0.77430(17) 0.0342(7) Uani 1 1 d . . . . .
O5 O 0.2710(2) 0.27204(13) 0.70755(19) 0.0464(8) Uani 1 1 d . . . . .
O6 O 0.0470(2) 0.22999(11) 0.76529(16) 0.0342(7) Uani 1 1 d . . . . .
O7 O -0.0647(2) 0.32179(12) 0.74614(19) 0.0442(8) Uani 1 1 d . . . . .
O8 O -0.1449(4) 0.28896(19) 0.6410(3) 0.116(2) Uani 1 1 d . . . . .
O9 O -0.1232(2) 0.24898(12) 0.84380(18) 0.0416(8) Uani 1 1 d . . . . .
O10 O -0.0950(2) 0.32340(10) 0.96654(16) 0.0307(7) Uani 1 1 d . . . . .
O11 O -0.2079(2) 0.29530(12) 1.05077(19) 0.0455(8) Uani 1 1 d . . . . .
O12 O -0.0065(2) 0.23471(11) 0.97538(17) 0.0364(7) Uani 1 1 d . . . . .
O13 O 0.0310(2) 0.38830(11) 0.86335(17) 0.0397(7) Uani 1 1 d D . . . .
O14 O 0.0750(4) 0.41504(16) 1.0655(3) 0.0740(12) Uani 1 1 d D . . . .
O15 O -0.1242(3) 0.42467(16) 1.0183(3) 0.0752(12) Uani 1 1 d D . . . .
O16 O -0.1886(5) 0.5029(2) 0.9103(4) 0.1135(19) Uani 1 1 d D . . . .
S1 S 0.06520(11) 0.42679(5) 0.80129(8) 0.0433(5) Uani 0.917(4) 1 d . . P C 1
S1A S -0.0182(14) 0.4308(7) 0.8329(11) 0.060(6) Uani 0.083(4) 1 d . . P C 2
Cl1 Cl 0.31991(17) 0.00014(7) 0.87073(13) 0.1058(7) Uani 1 1 d . . . . .
Cl2 Cl -0.02304(15) -0.00711(6) 0.61333(12) 0.0954(6) Uani 1 1 d . . . . .
Cl3 Cl -0.29299(16) 0.01084(7) 0.88841(11) 0.0977(6) Uani 1 1 d . . . . .
Cl4 Cl 0.00984(14) -0.00428(6) 1.13617(11) 0.0864(5) Uani 1 1 d . . . . .
Eu1 Eu 0.02537(2) 0.29922(2) 0.86780(2) 0.02391(7) Uani 1 1 d . . . . .
C35 C -0.4009(7) 0.1318(3) 1.0779(6) 0.082(3) Uiso 0.758(5) 1 d D . P D 1
H35A H -0.348922 0.114931 1.106399 0.123 Uiso 0.758(5) 1 calc R U P D 1
H35B H -0.445962 0.144641 1.117541 0.123 Uiso 0.758(5) 1 calc R U P D 1
H35C H -0.432671 0.107990 1.041545 0.123 Uiso 0.758(5) 1 calc R U P D 1
C36 C -0.3622(6) 0.1752(3) 1.0285(5) 0.064(2) Uiso 0.758(5) 1 d D . P D 1
H36A H -0.315803 0.162229 0.989209 0.077 Uiso 0.758(5) 1 calc R U P D 1
H36B H -0.329100 0.198898 1.065240 0.077 Uiso 0.758(5) 1 calc R U P D 1
C37 C -0.4400(6) 0.2032(3) 0.9824(6) 0.068(3) Uiso 0.758(5) 1 d D . P D 1
H37A H -0.475485 0.179339 0.947591 0.082 Uiso 0.758(5) 1 calc R U P D 1
H37B H -0.484584 0.218041 1.021602 0.082 Uiso 0.758(5) 1 calc R U P D 1
C38 C -0.3984(5) 0.2444(3) 0.9302(4) 0.0546(19) Uiso 0.758(5) 1 d D . P D 1
H38A H -0.352813 0.228865 0.892568 0.066 Uiso 0.758(5) 1 calc R U P D 1
H38B H -0.362528 0.267484 0.966039 0.066 Uiso 0.758(5) 1 calc R U P D 1
C39 C -0.5792(10) 0.1336(5) 0.7516(9) 0.142(5) Uiso 0.758(5) 1 d D . P D 1
H39A H -0.616830 0.115262 0.711183 0.214 Uiso 0.758(5) 1 calc R U P D 1
H39B H -0.529503 0.111745 0.773195 0.214 Uiso 0.758(5) 1 calc R U P D 1
H39C H -0.619989 0.144511 0.795979 0.214 Uiso 0.758(5) 1 calc R U P D 1
C40 C -0.5361(6) 0.1781(3) 0.7130(5) 0.075(2) Uiso 0.758(5) 1 d D . P D 1
H40A H -0.587427 0.198971 0.689806 0.090 Uiso 0.758(5) 1 calc R U P D 1
H40B H -0.497280 0.166327 0.667107 0.090 Uiso 0.758(5) 1 calc R U P D 1
C41 C -0.4748(6) 0.2115(4) 0.7665(6) 0.096(3) Uiso 0.758(5) 1 d D . P D 1
H41A H -0.439102 0.234900 0.731600 0.115 Uiso 0.758(5) 1 calc R U P D 1
H41B H -0.428531 0.190376 0.796181 0.115 Uiso 0.758(5) 1 calc R U P D 1
C42 C -0.5319(6) 0.2421(3) 0.8283(5) 0.077(3) Uiso 0.758(5) 1 d D . P D 1
H42A H -0.578546 0.263146 0.798885 0.092 Uiso 0.758(5) 1 calc R U P D 1
H42B H -0.566899 0.218849 0.863916 0.092 Uiso 0.758(5) 1 calc R U P D 1
C43 C -0.7066(7) 0.4157(4) 0.9172(6) 0.099(3) Uiso 0.758(5) 1 d D . P D 1
H43A H -0.730847 0.439681 0.956879 0.149 Uiso 0.758(5) 1 calc R U P D 1
H43B H -0.676418 0.433870 0.872742 0.149 Uiso 0.758(5) 1 calc R U P D 1
H43C H -0.758845 0.395509 0.895408 0.149 Uiso 0.758(5) 1 calc R U P D 1
C44 C -0.6343(6) 0.3812(3) 0.9585(5) 0.074(3) Uiso 0.758(5) 1 d D . P D 1
H44A H -0.581878 0.401458 0.981125 0.089 Uiso 0.758(5) 1 calc R U P D 1
H44B H -0.664474 0.363018 1.003838 0.089 Uiso 0.758(5) 1 calc R U P D 1
C45 C -0.5958(5) 0.3434(3) 0.8971(5) 0.062(2) Uiso 0.758(5) 1 d D . P D 1
H45A H -0.648893 0.324424 0.872468 0.075 Uiso 0.758(5) 1 calc R U P D 1
H45B H -0.563322 0.361628 0.853140 0.075 Uiso 0.758(5) 1 calc R U P D 1
C46 C -0.5273(5) 0.3069(3) 0.9373(4) 0.0538(19) Uiso 0.758(5) 1 d D . P D 1
H46A H -0.483880 0.326216 0.972864 0.065 Uiso 0.758(5) 1 calc R U P D 1
H46B H -0.563589 0.283954 0.972492 0.065 Uiso 0.758(5) 1 calc R U P D 1
C47 C -0.3152(11) 0.4032(7) 0.7441(7) 0.152(6) Uiso 0.758(5) 1 d D . P D 1
H47A H -0.262955 0.421202 0.718794 0.228 Uiso 0.758(5) 1 calc R U P D 1
H47B H -0.336502 0.376112 0.708052 0.228 Uiso 0.758(5) 1 calc R U P D 1
H47C H -0.367436 0.426441 0.753567 0.228 Uiso 0.758(5) 1 calc R U P D 1
C48 C -0.2829(6) 0.3816(4) 0.8228(5) 0.087(3) Uiso 0.758(5) 1 d D . P D 1
H48A H -0.259588 0.409335 0.857508 0.104 Uiso 0.758(5) 1 calc R U P D 1
H48B H -0.228757 0.359174 0.812145 0.104 Uiso 0.758(5) 1 calc R U P D 1
C49 C -0.3541(6) 0.3526(3) 0.8700(5) 0.084(3) Uiso 0.758(5) 1 d D . P D 1
H49A H -0.400839 0.376805 0.891000 0.100 Uiso 0.758(5) 1 calc R U P D 1
H49B H -0.321359 0.337770 0.917593 0.100 Uiso 0.758(5) 1 calc R U P D 1
C50 C -0.4083(6) 0.3107(3) 0.8272(5) 0.071(2) Uiso 0.758(5) 1 d D . P D 1
H50A H -0.362167 0.289794 0.797716 0.086 Uiso 0.758(5) 1 calc R U P D 1
H50B H -0.450303 0.326237 0.786018 0.086 Uiso 0.758(5) 1 calc R U P D 1
C38A C -0.475(2) 0.2449(9) 0.9578(11) 0.092(10) Uiso 0.242(5) 1 d D . P D 2
H38C H -0.461829 0.267433 1.004314 0.110 Uiso 0.242(5) 1 calc R U P D 2
H38D H -0.540648 0.232772 0.963237 0.110 Uiso 0.242(5) 1 calc R U P D 2
C46A C -0.5613(13) 0.3039(10) 0.8760(17) 0.096(10) Uiso 0.242(5) 1 d D . P D 2
H46C H -0.565159 0.321462 0.823070 0.115 Uiso 0.242(5) 1 calc R U P D 2
H46D H -0.613519 0.279295 0.877409 0.115 Uiso 0.242(5) 1 calc R U P D 2
C50A C -0.3768(13) 0.3040(11) 0.8796(18) 0.108(11) Uiso 0.242(5) 1 d D . P D 2
H50C H -0.367494 0.321089 0.932537 0.130 Uiso 0.242(5) 1 calc R U P D 2
H50D H -0.323787 0.280471 0.871729 0.130 Uiso 0.242(5) 1 calc R U P D 2
C41A C -0.5367(13) 0.1944(6) 0.8028(11) 0.043(5) Uiso 0.242(5) 1 d D . P D 2
H41C H -0.481438 0.171726 0.800054 0.051 Uiso 0.242(5) 1 calc R U P D 2
H41D H -0.560765 0.190465 0.858646 0.051 Uiso 0.242(5) 1 calc R U P D 2
C45A C -0.577(2) 0.3421(10) 0.9427(17) 0.094(10) Uiso 0.242(5) 1 d D . P D 2
H45C H -0.518608 0.361943 0.951010 0.113 Uiso 0.242(5) 1 calc R U P D 2
H45D H -0.590832 0.324424 0.994068 0.113 Uiso 0.242(5) 1 calc R U P D 2
C48A C -0.309(4) 0.3654(15) 0.755(3) 0.22(3) Uiso 0.242(5) 1 d D . P D 2
H48C H -0.335794 0.365693 0.699520 0.264 Uiso 0.242(5) 1 calc R U P D 2
H48D H -0.250452 0.344773 0.754228 0.264 Uiso 0.242(5) 1 calc R U P D 2
C49A C -0.3780(16) 0.3422(9) 0.8126(14) 0.059(6) Uiso 0.242(5) 1 d D . P D 2
H49C H -0.406507 0.371896 0.838911 0.070 Uiso 0.242(5) 1 calc R U P D 2
H49D H -0.427653 0.329270 0.775417 0.070 Uiso 0.242(5) 1 calc R U P D 2
C40A C -0.6089(17) 0.1674(10) 0.7527(18) 0.094(10) Uiso 0.242(5) 1 d D . P D 2
H40C H -0.629030 0.191547 0.710244 0.113 Uiso 0.242(5) 1 calc R U P D 2
H40D H -0.663839 0.162890 0.788600 0.113 Uiso 0.242(5) 1 calc R U P D 2
C43A C -0.687(2) 0.4137(10) 0.9864(17) 0.092(9) Uiso 0.242(5) 1 d D . P D 2
H43D H -0.739626 0.434191 0.966084 0.137 Uiso 0.242(5) 1 calc R U P D 2
H43E H -0.707087 0.395153 1.034661 0.137 Uiso 0.242(5) 1 calc R U P D 2
H43F H -0.633763 0.435405 1.000525 0.137 Uiso 0.242(5) 1 calc R U P D 2
C36A C -0.406(2) 0.1809(9) 1.0512(13) 0.071(8) Uiso 0.242(5) 1 d D . P D 2
H36C H -0.372652 0.205506 1.086002 0.086 Uiso 0.242(5) 1 calc R U P D 2
H36D H -0.471241 0.177373 1.071695 0.086 Uiso 0.242(5) 1 calc R U P D 2
C44A C -0.658(2) 0.3770(11) 0.9213(16) 0.088(10) Uiso 0.242(5) 1 d D . P D 2
H44C H -0.640143 0.396371 0.872470 0.105 Uiso 0.242(5) 1 calc R U P D 2
H44D H -0.713233 0.356246 0.906498 0.105 Uiso 0.242(5) 1 calc R U P D 2
C39A C -0.597(2) 0.1181(9) 0.7098(19) 0.091(10) Uiso 0.242(5) 1 d D . P D 2
H39D H -0.655266 0.109164 0.681463 0.137 Uiso 0.242(5) 1 calc R U P D 2
H39E H -0.545543 0.120966 0.670329 0.137 Uiso 0.242(5) 1 calc R U P D 2
H39F H -0.580739 0.091991 0.749556 0.137 Uiso 0.242(5) 1 calc R U P D 2
C35A C -0.356(2) 0.1307(10) 1.056(2) 0.094(11) Uiso 0.242(5) 1 d D . P D 2
H35D H -0.355234 0.119169 1.112690 0.141 Uiso 0.242(5) 1 calc R U P D 2
H35E H -0.390244 0.106207 1.022420 0.141 Uiso 0.242(5) 1 calc R U P D 2
H35F H -0.291777 0.134304 1.036709 0.141 Uiso 0.242(5) 1 calc R U P D 2
C42A C -0.492(2) 0.2455(7) 0.8051(8) 0.062(7) Uiso 0.242(5) 1 d D . P D 2
H42C H -0.533435 0.267249 0.771488 0.075 Uiso 0.242(5) 1 calc R U P D 2
H42D H -0.432255 0.242237 0.775087 0.075 Uiso 0.242(5) 1 calc R U P D 2
C37A C -0.410(2) 0.2001(9) 0.9643(13) 0.069(9) Uiso 0.242(5) 1 d D . P D 2
H37C H -0.345438 0.209921 0.947235 0.083 Uiso 0.242(5) 1 calc R U P D 2
H37D H -0.432102 0.173099 0.927655 0.083 Uiso 0.242(5) 1 calc R U P D 2
C47A C -0.284(3) 0.4185(14) 0.780(3) 0.141(17) Uiso 0.242(5) 1 d D . P D 2
H47D H -0.238564 0.432559 0.741877 0.212 Uiso 0.242(5) 1 calc R U P D 2
H47E H -0.341057 0.439030 0.780237 0.212 Uiso 0.242(5) 1 calc R U P D 2
H47F H -0.255808 0.418132 0.834886 0.212 Uiso 0.242(5) 1 calc R U P D 2
H14A H 0.083(4) 0.415(3) 1.0105(7) 0.212 Uiso 1 1 d D U . E 2
H16B H -0.159(7) 0.533(2) 0.916(6) 0.212 Uiso 1 1 d D U . F 2
H15A H -0.0662(15) 0.431(3) 1.040(3) 0.212 Uiso 1 1 d D U . G 2
H16A H -0.204(8) 0.495(4) 0.962(2) 0.212 Uiso 1 1 d D U . H 2
H15B H -0.117(5) 0.3944(19) 0.994(6) 0.212 Uiso 1 1 d D U . I 2
H14B H 0.080(8) 0.3815(8) 1.075(5) 0.212 Uiso 1 1 d D U . J 2

loop_
_atom_site_aniso_label
_atom_site_aniso_U_11
_atom_site_aniso_U_22
_atom_site_aniso_U_33
_atom_site_aniso_U_23
_atom_site_aniso_U_13
_atom_site_aniso_U_12
C1 0.058(3) 0.035(3) 0.047(3) -0.004(2) -0.023(2) 0.004(2)
C2 0.032(3) 0.031(2) 0.040(3) 0.005(2) -0.0040(19) 0.001(2)
C3 0.044(3) 0.030(3) 0.047(3) 0.003(2) 0.004(2) 0.002(2)
C4 0.053(3) 0.043(3) 0.051(3) -0.008(2) -0.007(2) 0.002(3)
C5 0.072(4) 0.044(3) 0.061(3) -0.012(3) 0.000(3) -0.002(3)
C6 0.081(5) 0.032(3) 0.072(4) -0.003(3) 0.017(3) 0.004(3)
C7 0.070(4) 0.040(3) 0.073(4) 0.009(3) 0.001(3) 0.014(3)
C8 0.052(3) 0.037(3) 0.058(3) 0.005(2) -0.008(2) 0.008(2)
C9 0.036(3) 0.036(3) 0.027(2) -0.0012(19) 0.0054(18) -0.007(2)
C10 0.029(2) 0.034(2) 0.022(2) -0.0045(17) 0.0054(17) -0.0020(19)
C11 0.039(3) 0.031(2) 0.040(2) -0.0076(19) 0.008(2) 0.000(2)
C12 0.057(3) 0.046(3) 0.056(3) -0.018(2) 0.024(3) -0.010(3)
C13 0.082(4) 0.040(3) 0.074(4) -0.024(3) 0.028(3) -0.007(3)
C14 0.076(4) 0.032(3) 0.063(3) -0.010(2) 0.012(3) -0.014(3)
C15 0.059(4) 0.043(3) 0.075(4) -0.010(3) 0.024(3) -0.012(3)
C16 0.055(3) 0.040(3) 0.067(3) -0.020(3) 0.023(3) -0.008(3)
C17 0.064(4) 0.049(3) 0.054(3) 0.011(3) -0.031(3) -0.012(3)
C18 0.027(3) 0.039(3) 0.048(3) -0.003(2) -0.008(2) -0.002(2)
C19 0.031(3) 0.036(3) 0.047(3) -0.007(2) 0.002(2) -0.005(2)
C20 0.062(4) 0.043(3) 0.044(3) -0.005(2) -0.010(2) -0.006(3)
C21 0.077(4) 0.042(3) 0.048(3) -0.001(2) -0.003(3) -0.012(3)
C22 0.073(4) 0.047(3) 0.057(3) 0.000(3) 0.010(3) -0.017(3)
C23 0.058(4) 0.051(3) 0.068(4) -0.008(3) -0.001(3) -0.026(3)
C24 0.047(3) 0.047(3) 0.052(3) -0.003(2) -0.006(2) -0.013(3)
C25 0.034(2) 0.035(3) 0.024(2) 0.0014(18) 0.0034(17) 0.002(2)
C26 0.030(2) 0.027(2) 0.027(2) 0.0034(17) -0.0006(17) 0.0011(18)
C27 0.039(3) 0.032(2) 0.034(2) 0.0077(19) -0.0014(19) 0.001(2)
C28 0.058(4) 0.039(3) 0.058(3) 0.012(2) 0.018(3) 0.013(3)
C29 0.065(4) 0.047(3) 0.064(3) 0.007(3) 0.017(3) 0.018(3)
C30 0.066(4) 0.031(3) 0.060(3) 0.008(2) 0.001(3) 0.007(3)
C31 0.072(4) 0.038(3) 0.069(4) 0.022(3) 0.016(3) 0.000(3)
C32 0.057(3) 0.043(3) 0.053(3) 0.012(2) 0.017(3) -0.001(3)
C33 0.116(6) 0.030(3) 0.100(5) -0.007(3) -0.012(4) 0.001(3)
C34 0.124(6) 0.068(5) 0.082(5) 0.029(4) -0.027(4) -0.012(4)
N1 0.047(2) 0.032(2) 0.045(2) -0.0007(18) -0.0182(18) 0.0042(19)
N2 0.035(2) 0.036(2) 0.037(2) -0.0080(17) 0.0132(16) -0.0056(17)
N3 0.044(2) 0.038(2) 0.042(2) -0.0012(18) -0.0171(18) -0.0093(19)
N4 0.034(2) 0.032(2) 0.0334(19) 0.0090(16) 0.0124(15) 0.0024(16)
N5 0.057(3) 0.053(3) 0.059(3) 0.003(2) -0.001(2) 0.011(2)
O1 0.050(2) 0.0263(16) 0.0409(17) -0.0012(14) -0.0163(15) 0.0051(15)
O2 0.172(5) 0.059(3) 0.083(3) -0.029(2) -0.093(3) 0.052(3)
O3 0.046(2) 0.0411(19) 0.0284(16) -0.0002(13) 0.0001(14) 0.0113(15)
O4 0.0381(18) 0.0307(17) 0.0341(16) -0.0046(13) 0.0102(13) -0.0055(14)
O5 0.038(2) 0.055(2) 0.0475(19) -0.0126(16) 0.0209(15) -0.0106(16)
O6 0.0331(17) 0.0375(18) 0.0321(15) -0.0119(13) 0.0075(13) -0.0065(14)
O7 0.053(2) 0.0320(18) 0.0468(19) 0.0058(15) -0.0203(16) -0.0089(16)
O8 0.158(5) 0.109(4) 0.079(3) 0.048(3) -0.083(3) -0.080(4)
O9 0.047(2) 0.045(2) 0.0335(17) -0.0107(14) 0.0062(14) -0.0182(16)
O10 0.0376(17) 0.0270(16) 0.0275(15) 0.0015(12) 0.0083(12) 0.0035(13)
O11 0.0414(19) 0.047(2) 0.0483(19) 0.0140(16) 0.0230(15) 0.0137(16)
O12 0.0351(18) 0.0368(18) 0.0377(17) 0.0107(13) 0.0150(14) 0.0084(14)
O13 0.061(2) 0.0246(16) 0.0333(16) 0.0016(13) -0.0006(14) -0.0042(15)
O14 0.097(3) 0.056(3) 0.069(3) -0.018(2) -0.006(2) 0.008(2)
O15 0.088(3) 0.055(3) 0.083(3) -0.018(2) 0.011(2) 0.002(2)
O16 0.147(6) 0.058(3) 0.135(5) 0.003(3) -0.012(4) 0.005(3)
S1 0.0555(10) 0.0286(7) 0.0458(8) 0.0058(6) 0.0047(6) -0.0004(6)
S1A 0.067(14) 0.056(11) 0.059(11) 0.001(8) 0.006(9) 0.023(9)
Cl1 0.1453(19) 0.0462(10) 0.1262(16) -0.0250(10) 0.0143(14) 0.0222(11)
Cl2 0.1202(16) 0.0465(9) 0.1203(15) -0.0295(9) 0.0364(12) -0.0359(10)
Cl3 0.1386(18) 0.0639(11) 0.0906(12) 0.0163(9) -0.0028(12) -0.0463(12)
Cl4 0.1173(15) 0.0338(8) 0.1083(13) 0.0163(8) 0.0099(11) 0.0184(9)
Eu1 0.02771(12) 0.02244(11) 0.02163(10) -0.00013(9) 0.00222(7) -0.00015(9)

loop_
_atom_type_symbol
_atom_type_description
_atom_type_scat_dispersion_real
_atom_type_scat_dispersion_imag
_atom_type_scat_source
C C 0.0033 0.0016 'International Tables Vol C Tables 4.2.6.8 and 6.1.1.4'
H H 0.0000 0.0000 'International Tables Vol C Tables 4.2.6.8 and 6.1.1.4'
N N 0.0061 0.0033 'International Tables Vol C Tables 4.2.6.8 and 6.1.1.4'
O O 0.0106 0.0060 'International Tables Vol C Tables 4.2.6.8 and 6.1.1.4'
S S 0.1246 0.1234 'International Tables Vol C Tables 4.2.6.8 and 6.1.1.4'
Cl Cl 0.1484 0.1585 'International Tables Vol C Tables 4.2.6.8 and 6.1.1.4'
Eu Eu -0.1578 3.6682 'International Tables Vol C Tables 4.2.6.8 and 6.1.1.4'

loop_
_geom_angle_atom_site_label_1
_geom_angle_atom_site_label_2
_geom_angle_atom_site_label_3
_geom_angle
_geom_angle_site_symmetry_1
_geom_angle_site_symmetry_3
_geom_angle_publ_flag
O2 C1 O1 127.6(5) . . ?
O2 C1 C2 118.8(4) . . ?
O1 C1 C2 113.6(4) . . ?
O2 C1 Eu1 162.8(4) . . ?
O1 C1 Eu1 39.7(2) . . ?
C2 C1 Eu1 75.3(2) . . ?
O3 C2 N1 124.1(4) . . ?
O3 C2 C1 118.6(4) . . ?
N1 C2 C1 117.3(4) . . ?
O3 C2 Eu1 44.1(2) . . ?
N1 C2 Eu1 158.7(3) . . ?
C1 C2 Eu1 77.1(2) . . ?
C8 C3 C4 119.4(5) . . ?
C8 C3 N1 118.1(4) . . ?
C4 C3 N1 122.4(4) . . ?
C5 C4 C3 119.9(5) . . ?
C5 C4 H4 120.0 . . ?
C3 C4 H4 120.0 . . ?
C6 C5 C4 119.5(5) . . ?
C6 C5 H5 120.2 . . ?
C4 C5 H5 120.2 . . ?
C7 C6 C5 121.6(5) . . ?
C7 C6 Cl1 118.7(5) . . ?
C5 C6 Cl1 119.7(5) . . ?
C6 C7 C8 119.1(5) . . ?
C6 C7 H7 120.4 . . ?
C8 C7 H7 120.4 . . ?
C3 C8 C7 120.4(5) . . ?
C3 C8 H8 119.8 . . ?
C7 C8 H8 119.8 . . ?
O5 C9 O4 128.8(4) . . ?
O5 C9 C10 117.1(4) . . ?
O4 C9 C10 114.0(4) . . ?
O5 C9 Eu1 159.4(3) . . ?
O4 C9 Eu1 40.39(19) . . ?
C10 C9 Eu1 76.5(2) . . ?
O6 C10 N2 124.2(4) . . ?
O6 C10 C9 119.5(4) . . ?
N2 C10 C9 116.3(4) . . ?
O6 C10 Eu1 43.96(19) . . ?
N2 C10 Eu1 166.5(3) . . ?
C9 C10 Eu1 75.9(2) . . ?
C16 C11 C12 118.8(4) . . ?
C16 C11 N2 123.4(4) . . ?
C12 C11 N2 117.7(4) . . ?
C11 C12 C13 120.2(5) . . ?
C11 C12 H12 119.9 . . ?
C13 C12 H12 119.9 . . ?
C14 C13 C12 119.6(5) . . ?
C14 C13 H13 120.2 . . ?
C12 C13 H13 120.2 . . ?
C15 C14 C13 121.3(5) . . ?
C15 C14 Cl2 118.1(4) . . ?
C13 C14 Cl2 120.6(4) . . ?
C14 C15 C16 119.1(5) . . ?
C14 C15 H15 120.4 . . ?
C16 C15 H15 120.4 . . ?
C11 C16 C15 121.0(5) . . ?
C11 C16 H16 119.5 . . ?
C15 C16 H16 119.5 . . ?
O8 C17 O7 128.0(5) . . ?
O8 C17 C18 118.4(5) . . ?
O7 C17 C18 113.5(4) . . ?
O8 C17 Eu1 159.2(5) . . ?
O7 C17 Eu1 40.6(2) . . ?
C18 C17 Eu1 75.2(2) . . ?
O9 C18 N3 124.5(4) . . ?
O9 C18 C17 118.1(4) . . ?
N3 C18 C17 117.3(4) . . ?
O9 C18 Eu1 45.7(2) . . ?
N3 C18 Eu1 155.5(3) . . ?
C17 C18 Eu1 76.6(2) . . ?
C24 C19 C20 119.6(5) . . ?
C24 C19 N3 117.6(4) . . ?
C20 C19 N3 122.7(4) . . ?
C21 C20 C19 119.8(5) . . ?
C21 C20 H20 120.1 . . ?
C19 C20 H20 120.1 . . ?
C22 C21 C20 119.9(5) . . ?
C22 C21 H21 120.1 . . ?
C20 C21 H21 120.1 . . ?
C21 C22 C23 120.8(5) . . ?
C21 C22 Cl3 119.0(5) . . ?
C23 C22 Cl3 120.2(4) . . ?
C22 C23 C24 119.9(5) . . ?
C22 C23 H23 120.1 . . ?
C24 C23 H23 120.1 . . ?
C23 C24 C19 120.0(5) . . ?
C23 C24 H24 120.0 . . ?
C19 C24 H24 120.0 . . ?
O11 C25 O10 128.5(4) . . ?
O11 C25 C26 118.2(4) . . ?
O10 C25 C26 113.3(3) . . ?
O11 C25 Eu1 161.8(3) . . ?
O10 C25 Eu1 39.17(19) . . ?
C26 C25 Eu1 75.6(2) . . ?
O12 C26 N4 124.8(4) . . ?
O12 C26 C25 118.9(3) . . ?
N4 C26 C25 116.3(3) . . ?
O12 C26 Eu1 42.43(19) . . ?
N4 C26 Eu1 166.0(3) . . ?
C25 C26 Eu1 76.7(2) . . ?
C32 C27 C28 119.0(4) . . ?
C32 C27 N4 117.7(4) . . ?
C28 C27 N4 123.2(4) . . ?
C27 C28 C29 120.1(5) . . ?
C27 C28 H28 119.9 . . ?
C29 C28 H28 119.9 . . ?
C30 C29 C28 119.7(5) . . ?
C30 C29 H29 120.1 . . ?
C28 C29 H29 120.1 . . ?
C31 C30 C29 120.7(5) . . ?
C31 C30 Cl4 119.7(4) . . ?
C29 C30 Cl4 119.6(4) . . ?
C30 C31 C32 119.6(5) . . ?
C30 C31 H31 120.2 . . ?
C32 C31 H31 120.2 . . ?
C31 C32 C27 120.8(5) . . ?
C31 C32 H32 119.6 . . ?
C27 C32 H32 119.6 . . ?
S1 C33 H33A 109.5 . . ?
S1 C33 H33B 109.5 . . ?
H33A C33 H33B 109.5 . . ?
S1 C33 H33C 109.5 . . ?
H33A C33 H33C 109.5 . . ?
H33B C33 H33C 109.5 . . ?
S1 C34 H34A 109.5 . . ?
S1 C34 H34B 109.5 . . ?
H34A C34 H34B 109.5 . . ?
S1 C34 H34C 109.5 . . ?
H34A C34 H34C 109.5 . . ?
H34B C34 H34C 109.5 . . ?
C2 N1 C3 126.3(4) . . ?
C2 N1 H1 116.8 . . ?
C3 N1 H1 116.8 . . ?
C10 N2 C11 127.9(4) . . ?
C10 N2 H2 116.1 . . ?
C11 N2 H2 116.1 . . ?
C18 N3 C19 126.7(4) . . ?
C18 N3 H3 116.7 . . ?
C19 N3 H3 116.7 . . ?
C26 N4 C27 128.3(4) . . ?
C26 N4 H4A 115.9 . . ?
C27 N4 H4A 115.9 . . ?
C42A N5 C50A 116.7(17) . . ?
C46 N5 C42 110.4(5) . . ?
C42A N5 C46A 92.6(15) . . ?
C50A N5 C46A 119.5(17) . . ?
C42A N5 C38A 113.1(14) . . ?
C50A N5 C38A 109.4(15) . . ?
C46A N5 C38A 104.2(15) . . ?
C46 N5 C38 108.7(4) . . ?
C42 N5 C38 111.4(5) . . ?
C46 N5 C50 108.9(5) . . ?
C42 N5 C50 111.6(5) . . ?
C38 N5 C50 105.7(5) . . ?
C1 O1 Eu1 121.1(3) . . ?
C2 O3 Eu1 116.0(3) . . ?
C9 O4 Eu1 120.0(3) . . ?
C10 O6 Eu1 115.9(3) . . ?
C17 O7 Eu1 120.0(3) . . ?
C18 O9 Eu1 113.7(3) . . ?
C25 O10 Eu1 121.9(3) . . ?
C26 O12 Eu1 118.1(3) . . ?
S1A O13 Eu1 142.3(9) . . ?
S1 O13 Eu1 134.54(17) . . ?
H14A O14 H14B 100(2) . . ?
H15A O15 H15B 103(2) . . ?
H16B O16 H16A 103(2) . . ?
O13 S1 C34 106.2(3) . . ?
O13 S1 C33 103.1(3) . . ?
C34 S1 C33 97.7(3) . . ?
O13 S1A C34 126.1(12) . . ?
O13 S1A C33 99.4(11) . . ?
C34 S1A C33 98.7(11) . . ?
O13 Eu1 O4 78.68(10) . . ?
O13 Eu1 O7 75.28(10) . . ?
O4 Eu1 O7 80.56(11) . . ?
O13 Eu1 O1 75.58(10) . . ?
O4 Eu1 O1 91.32(10) . . ?
O7 Eu1 O1 150.76(10) . . ?
O13 Eu1 O10 77.42(10) . . ?
O4 Eu1 O10 155.83(10) . . ?
O7 Eu1 O10 96.72(11) . . ?
O1 Eu1 O10 79.33(10) . . ?
O13 Eu1 O12 135.37(10) . . ?
O4 Eu1 O12 133.69(10) . . ?
O7 Eu1 O12 130.61(11) . . ?
O1 Eu1 O12 74.27(10) . . ?
O10 Eu1 O12 65.27(9) . . ?
O13 Eu1 O3 126.64(11) . . ?
O4 Eu1 O3 68.59(10) . . ?
O7 Eu1 O3 134.68(10) . . ?
O1 Eu1 O3 64.68(10) . . ?
O10 Eu1 O3 124.75(9) . . ?
O12 Eu1 O3 65.44(10) . . ?
O13 Eu1 O6 134.91(10) . . ?
O4 Eu1 O6 65.81(9) . . ?
O7 Eu1 O6 72.36(11) . . ?
O1 Eu1 O6 129.53(10) . . ?
O10 Eu1 O6 136.49(9) . . ?
O12 Eu1 O6 89.72(10) . . ?
O3 Eu1 O6 65.11(10) . . ?
O13 Eu1 O9 123.61(11) . . ?
O4 Eu1 O9 127.93(9) . . ?
O7 Eu1 O9 64.73(11) . . ?
O1 Eu1 O9 136.99(10) . . ?
O10 Eu1 O9 70.00(10) . . ?
O12 Eu1 O9 65.90(10) . . ?
O3 Eu1 O9 109.75(11) . . ?
O6 Eu1 O9 67.28(10) . . ?
O13 Eu1 C18 116.52(12) . . ?
O4 Eu1 C18 109.15(11) . . ?
O7 Eu1 C18 46.83(11) . . ?
O1 Eu1 C18 157.54(11) . . ?
O10 Eu1 C18 84.91(11) . . ?
O12 Eu1 C18 84.67(11) . . ?
O3 Eu1 C18 113.56(11) . . ?
O6 Eu1 C18 56.49(11) . . ?
O9 Eu1 C18 20.58(10) . . ?
O13 Eu1 C17 93.99(12) . . ?
O4 Eu1 C17 89.11(13) . . ?
O7 Eu1 C17 19.40(12) . . ?
O1 Eu1 C17 169.25(12) . . ?
O10 Eu1 C17 96.05(13) . . ?
O12 Eu1 C17 112.80(12) . . ?
O3 Eu1 C17 125.18(13) . . ?
O6 Eu1 C17 60.06(13) . . ?
O9 Eu1 C17 47.55(12) . . ?
C18 Eu1 C17 28.14(12) . . ?
O13 Eu1 C2 116.98(11) . . ?
O4 Eu1 C2 80.31(11) . . ?
O7 Eu1 C2 154.48(11) . . ?
O1 Eu1 C2 46.36(10) . . ?
O10 Eu1 C2 107.58(10) . . ?
O12 Eu1 C2 57.70(10) . . ?
O3 Eu1 C2 19.98(10) . . ?
O6 Eu1 C2 84.43(11) . . ?
O9 Eu1 C2 116.17(11) . . ?
C18 Eu1 C2 126.48(11) . . ?
C17 Eu1 C2 144.08(13) . . ?
C36 C35 H35A 109.5 . . ?
C36 C35 H35B 109.5 . . ?
H35A C35 H35B 109.5 . . ?
C36 C35 H35C 109.5 . . ?
H35A C35 H35C 109.5 . . ?
H35B C35 H35C 109.5 . . ?
C35 C36 C37 112.0(7) . . ?
C35 C36 H36A 109.2 . . ?
C37 C36 H36A 109.2 . . ?
C35 C36 H36B 109.2 . . ?
C37 C36 H36B 109.2 . . ?
H36A C36 H36B 107.9 . . ?
C38 C37 C36 110.5(6) . . ?
C38 C37 H37A 109.5 . . ?
C36 C37 H37A 109.5 . . ?
C38 C37 H37B 109.5 . . ?
C36 C37 H37B 109.5 . . ?
H37A C37 H37B 108.1 . . ?
C37 C38 N5 116.2(5) . . ?
C37 C38 H38A 108.2 . . ?
N5 C38 H38A 108.2 . . ?
C37 C38 H38B 108.2 . . ?
N5 C38 H38B 108.2 . . ?
H38A C38 H38B 107.4 . . ?
C40 C39 H39A 109.5 . . ?
C40 C39 H39B 109.5 . . ?
H39A C39 H39B 109.5 . . ?
C40 C39 H39C 109.5 . . ?
H39A C39 H39C 109.5 . . ?
H39B C39 H39C 109.5 . . ?
C39 C40 C41 117.2(9) . . ?
C39 C40 H40A 108.0 . . ?
C41 C40 H40A 108.0 . . ?
C39 C40 H40B 108.0 . . ?
C41 C40 H40B 108.0 . . ?
H40A C40 H40B 107.2 . . ?
C40 C41 C42 113.0(7) . . ?
C40 C41 H41A 109.0 . . ?
C42 C41 H41A 109.0 . . ?
C40 C41 H41B 109.0 . . ?
C42 C41 H41B 109.0 . . ?
H41A C41 H41B 107.8 . . ?
N5 C42 C41 111.6(6) . . ?
N5 C42 H42A 109.3 . . ?
C41 C42 H42A 109.3 . . ?
N5 C42 H42B 109.3 . . ?
C41 C42 H42B 109.3 . . ?
H42A C42 H42B 108.0 . . ?
C44 C43 H43A 109.5 . . ?
C44 C43 H43B 109.5 . . ?
H43A C43 H43B 109.5 . . ?
C44 C43 H43C 109.5 . . ?
H43A C43 H43C 109.5 . . ?
H43B C43 H43C 109.5 . . ?
C45 C44 C43 110.1(7) . . ?
C45 C44 H44A 109.6 . . ?
C43 C44 H44A 109.6 . . ?
C45 C44 H44B 109.6 . . ?
C43 C44 H44B 109.6 . . ?
H44A C44 H44B 108.2 . . ?
C46 C45 C44 111.3(6) . . ?
C46 C45 H45A 109.4 . . ?
C44 C45 H45A 109.4 . . ?
C46 C45 H45B 109.4 . . ?
C44 C45 H45B 109.4 . . ?
H45A C45 H45B 108.0 . . ?
N5 C46 C45 115.7(5) . . ?
N5 C46 H46A 108.3 . . ?
C45 C46 H46A 108.3 . . ?
N5 C46 H46B 108.3 . . ?
C45 C46 H46B 108.3 . . ?
H46A C46 H46B 107.4 . . ?
C48 C47 H47A 109.5 . . ?
C48 C47 H47B 109.5 . . ?
H47A C47 H47B 109.5 . . ?
C48 C47 H47C 109.5 . . ?
H47A C47 H47C 109.5 . . ?
H47B C47 H47C 109.5 . . ?
C47 C48 C49 116.7(10) . . ?
C47 C48 H48A 108.1 . . ?
C49 C48 H48A 108.1 . . ?
C47 C48 H48B 108.1 . . ?
C49 C48 H48B 108.1 . . ?
H48A C48 H48B 107.3 . . ?
C48 C49 C50 118.6(7) . . ?
C48 C49 H49A 107.7 . . ?
C50 C49 H49A 107.7 . . ?
C48 C49 H49B 107.7 . . ?
C50 C49 H49B 107.7 . . ?
H49A C49 H49B 107.1 . . ?
C49 C50 N5 117.8(6) . . ?
C49 C50 H50A 107.9 . . ?
N5 C50 H50A 107.9 . . ?
C49 C50 H50B 107.9 . . ?
N5 C50 H50B 107.9 . . ?
H50A C50 H50B 107.2 . . ?
C37A C38A N5 116.1(14) . . ?
C37A C38A H38C 108.3 . . ?
N5 C38A H38C 108.3 . . ?
C37A C38A H38D 108.3 . . ?
N5 C38A H38D 108.3 . . ?
H38C C38A H38D 107.4 . . ?
C45A C46A N5 115.9(15) . . ?
C45A C46A H46C 108.3 . . ?
N5 C46A H46C 108.3 . . ?
C45A C46A H46D 108.3 . . ?
N5 C46A H46D 108.3 . . ?
H46C C46A H46D 107.4 . . ?
C49A C50A N5 110.0(15) . . ?
C49A C50A H50C 109.7 . . ?
N5 C50A H50C 109.7 . . ?
C49A C50A H50D 109.7 . . ?
N5 C50A H50D 109.7 . . ?
H50C C50A H50D 108.2 . . ?
C40A C41A C42A 137.4(19) . . ?
C40A C41A H41C 102.8 . . ?
C42A C41A H41C 102.8 . . ?
C40A C41A H41D 102.8 . . ?
C42A C41A H41D 102.8 . . ?
H41C C41A H41D 105.0 . . ?
C46A C45A C44A 111.1(16) . . ?
C46A C45A H45C 109.4 . . ?
C44A C45A H45C 109.4 . . ?
C46A C45A H45D 109.4 . . ?
C44A C45A H45D 109.4 . . ?
H45C C45A H45D 108.0 . . ?
C49A C48A C47A 111(2) . . ?
C49A C48A H48C 109.4 . . ?
C47A C48A H48C 109.4 . . ?
C49A C48A H48D 109.4 . . ?
C47A C48A H48D 109.4 . . ?
H48C C48A H48D 108.0 . . ?
C50A C49A C48A 137(3) . . ?
C50A C49A H49C 102.8 . . ?
C48A C49A H49C 102.8 . . ?
C50A C49A H49D 102.8 . . ?
C48A C49A H49D 102.8 . . ?
H49C C49A H49D 105.0 . . ?
C41A C40A C39A 127(2) . . ?
C41A C40A H40C 105.6 . . ?
C39A C40A H40C 105.6 . . ?
C41A C40A H40D 105.6 . . ?
C39A C40A H40D 105.6 . . ?
H40C C40A H40D 106.1 . . ?
C44A C43A H43D 109.5 . . ?
C44A C43A H43E 109.5 . . ?
H43D C43A H43E 109.5 . . ?
C44A C43A H43F 109.5 . . ?
H43D C43A H43F 109.5 . . ?
H43E C43A H43F 109.5 . . ?
C35A C36A C37A 111.0(19) . . ?
C35A C36A H36C 109.4 . . ?
C37A C36A H36C 109.4 . . ?
C35A C36A H36D 109.4 . . ?
C37A C36A H36D 109.4 . . ?
H36C C36A H36D 108.0 . . ?
C43A C44A C45A 116(2) . . ?
C43A C44A H44C 108.2 . . ?
C45A C44A H44C 108.2 . . ?
C43A C44A H44D 108.2 . . ?
C45A C44A H44D 108.2 . . ?
H44C C44A H44D 107.3 . . ?
C40A C39A H39D 109.5 . . ?
C40A C39A H39E 109.5 . . ?
H39D C39A H39E 109.5 . . ?
C40A C39A H39F 109.5 . . ?
H39D C39A H39F 109.5 . . ?
H39E C39A H39F 109.5 . . ?
C36A C35A H35D 109.5 . . ?
C36A C35A H35E 109.5 . . ?
H35D C35A H35E 109.5 . . ?
C36A C35A H35F 109.5 . . ?
H35D C35A H35F 109.5 . . ?
H35E C35A H35F 109.5 . . ?
C41A C42A N5 126.3(14) . . ?
C41A C42A H42C 105.7 . . ?
N5 C42A H42C 105.7 . . ?
C41A C42A H42D 105.7 . . ?
N5 C42A H42D 105.7 . . ?
H42C C42A H42D 106.2 . . ?
C38A C37A C36A 110.2(15) . . ?
C38A C37A H37C 109.6 . . ?
C36A C37A H37C 109.6 . . ?
C38A C37A H37D 109.6 . . ?
C36A C37A H37D 109.6 . . ?
H37C C37A H37D 108.1 . . ?
C48A C47A H47D 109.5 . . ?
C48A C47A H47E 109.5 . . ?
H47D C47A H47E 109.5 . . ?
C48A C47A H47F 109.5 . . ?
H47D C47A H47F 109.5 . . ?
H47E C47A H47F 109.5 . . ?

loop_
_geom_bond_atom_site_label_1
_geom_bond_atom_site_label_2
_geom_bond_distance
_geom_bond_site_symmetry_2
_geom_bond_publ_flag
C1 O2 1.218(6) . ?
C1 O1 1.247(5) . ?
C1 C2 1.542(6) . ?
C1 Eu1 3.247(5) . ?
C2 O3 1.224(5) . ?
C2 N1 1.337(5) . ?
C2 Eu1 3.222(4) . ?
C3 C8 1.385(7) . ?
C3 C4 1.389(7) . ?
C3 N1 1.418(6) . ?
C4 C5 1.387(7) . ?
C4 H4 0.9400 . ?
C5 C6 1.373(8) . ?
C5 H5 0.9400 . ?
C6 C7 1.365(8) . ?
C6 Cl1 1.742(5) . ?
C7 C8 1.391(7) . ?
C7 H7 0.9400 . ?
C8 H8 0.9400 . ?
C9 O5 1.238(5) . ?
C9 O4 1.252(5) . ?
C9 C10 1.542(6) . ?
C9 Eu1 3.225(4) . ?
C10 O6 1.236(5) . ?
C10 N2 1.329(5) . ?
C10 Eu1 3.234(4) . ?
C11 C16 1.379(6) . ?
C11 C12 1.383(6) . ?
C11 N2 1.423(5) . ?
C12 C13 1.384(7) . ?
C12 H12 0.9400 . ?
C13 C14 1.363(8) . ?
C13 H13 0.9400 . ?
C14 C15 1.363(7) . ?
C14 Cl2 1.749(5) . ?
C15 C16 1.381(7) . ?
C15 H15 0.9400 . ?
C16 H16 0.9400 . ?
C17 O8 1.234(6) . ?
C17 O7 1.234(6) . ?
C17 C18 1.559(7) . ?
C17 Eu1 3.215(5) . ?
C18 O9 1.227(5) . ?
C18 N3 1.332(6) . ?
C18 Eu1 3.196(4) . ?
C19 C24 1.382(6) . ?
C19 C20 1.387(7) . ?
C19 N3 1.423(6) . ?
C20 C21 1.382(7) . ?
C20 H20 0.9400 . ?
C21 C22 1.368(7) . ?
C21 H21 0.9400 . ?
C22 C23 1.370(8) . ?
C22 Cl3 1.736(6) . ?
C23 C24 1.380(7) . ?
C23 H23 0.9400 . ?
C24 H24 0.9400 . ?
C25 O11 1.229(5) . ?
C25 O10 1.251(5) . ?
C25 C26 1.560(6) . ?
C25 Eu1 3.269(4) . ?
C26 O12 1.231(5) . ?
C26 N4 1.338(5) . ?
C26 Eu1 3.254(4) . ?
C27 C32 1.381(6) . ?
C27 C28 1.382(6) . ?
C27 N4 1.411(5) . ?
C28 C29 1.384(7) . ?
C28 H28 0.9400 . ?
C29 C30 1.370(7) . ?
C29 H29 0.9400 . ?
C30 C31 1.369(7) . ?
C30 Cl4 1.739(5) . ?
C31 C32 1.374(7) . ?
C31 H31 0.9400 . ?
C32 H32 0.9400 . ?
C33 S1 1.784(6) . ?
C33 S1A 1.96(2) . ?
C33 H33A 0.9700 . ?
C33 H33B 0.9700 . ?
C33 H33C 0.9700 . ?
C34 S1A 1.521(18) . ?
C34 S1 1.743(7) . ?
C34 H34A 0.9700 . ?
C34 H34B 0.9700 . ?
C34 H34C 0.9700 . ?
N1 H1 0.8700 . ?
N2 H2 0.8700 . ?
N3 H3 0.8700 . ?
N4 H4A 0.8700 . ?
N5 C42A 1.489(8) . ?
N5 C50A 1.495(8) . ?
N5 C46 1.501(6) . ?
N5 C42 1.503(6) . ?
N5 C46A 1.504(8) . ?
N5 C38A 1.507(8) . ?
N5 C38 1.517(6) . ?
N5 C50 1.529(6) . ?
O1 Eu1 2.422(3) . ?
O3 Eu1 2.492(3) . ?
O4 Eu1 2.412(3) . ?
O6 Eu1 2.496(3) . ?
O7 Eu1 2.416(3) . ?
O9 Eu1 2.499(3) . ?
O10 Eu1 2.431(3) . ?
O12 Eu1 2.488(3) . ?
O13 S1A 1.405(17) . ?
O13 S1 1.515(3) . ?
O13 Eu1 2.353(3) . ?
O14 H14A 0.905(8) . ?
O14 H14B 0.901(8) . ?
O15 H15A 0.898(8) . ?
O15 H15B 0.899(8) . ?
O16 H16B 0.901(8) . ?
O16 H16A 0.900(8) . ?
C35 C36 1.504(7) . ?
C35 H35A 0.9700 . ?
C35 H35B 0.9700 . ?
C35 H35C 0.9700 . ?
C36 C37 1.511(7) . ?
C36 H36A 0.9800 . ?
C36 H36B 0.9800 . ?
C37 C38 1.503(7) . ?
C37 H37A 0.9800 . ?
C37 H37B 0.9800 . ?
C38 H38A 0.9800 . ?
C38 H38B 0.9800 . ?
C39 C40 1.466(7) . ?
C39 H39A 0.9700 . ?
C39 H39B 0.9700 . ?
C39 H39C 0.9700 . ?
C40 C41 1.504(7) . ?
C40 H40A 0.9800 . ?
C40 H40B 0.9800 . ?
C41 C42 1.525(7) . ?
C41 H41A 0.9800 . ?
C41 H41B 0.9800 . ?
C42 H42A 0.9800 . ?
C42 H42B 0.9800 . ?
C43 C44 1.516(7) . ?
C43 H43A 0.9700 . ?
C43 H43B 0.9700 . ?
C43 H43C 0.9700 . ?
C44 C45 1.516(7) . ?
C44 H44A 0.9800 . ?
C44 H44B 0.9800 . ?
C45 C46 1.507(6) . ?
C45 H45A 0.9800 . ?
C45 H45B 0.9800 . ?
C46 H46A 0.9800 . ?
C46 H46B 0.9800 . ?
C47 C48 1.472(7) . ?
C47 H47A 0.9700 . ?
C47 H47B 0.9700 . ?
C47 H47C 0.9700 . ?
C48 C49 1.479(7) . ?
C48 H48A 0.9800 . ?
C48 H48B 0.9800 . ?
C49 C50 1.509(7) . ?
C49 H49A 0.9800 . ?
C49 H49B 0.9800 . ?
C50 H50A 0.9800 . ?
C50 H50B 0.9800 . ?
C38A C37A 1.500(8) . ?
C38A H38C 0.9800 . ?
C38A H38D 0.9800 . ?
C46A C45A 1.499(8) . ?
C46A H46C 0.9800 . ?
C46A H46D 0.9800 . ?
C50A C49A 1.487(8) . ?
C50A H50C 0.9800 . ?
C50A H50D 0.9800 . ?
C41A C40A 1.477(8) . ?
C41A C42A 1.487(8) . ?
C41A H41C 0.9800 . ?
C41A H41D 0.9800 . ?
C45A C44A 1.501(8) . ?
C45A H45C 0.9800 . ?
C45A H45D 0.9800 . ?
C48A C49A 1.491(8) . ?
C48A C47A 1.499(8) . ?
C48A H48C 0.9800 . ?
C48A H48D 0.9800 . ?
C49A H49C 0.9800 . ?
C49A H49D 0.9800 . ?
C40A C39A 1.489(8) . ?
C40A H40C 0.9800 . ?
C40A H40D 0.9800 . ?
C43A C44A 1.496(8) . ?
C43A H43D 0.9700 . ?
C43A H43E 0.9700 . ?
C43A H43F 0.9700 . ?
C36A C35A 1.499(8) . ?
C36A C37A 1.504(8) . ?
C36A H36C 0.9800 . ?
C36A H36D 0.9800 . ?
C44A H44C 0.9800 . ?
C44A H44D 0.9800 . ?
C39A H39D 0.9700 . ?
C39A H39E 0.9700 . ?
C39A H39F 0.9700 . ?
C35A H35D 0.9700 . ?
C35A H35E 0.9700 . ?
C35A H35F 0.9700 . ?
C42A H42C 0.9800 . ?
C42A H42D 0.9800 . ?
C37A H37C 0.9800 . ?
C37A H37D 0.9800 . ?
C47A H47D 0.9700 . ?
C47A H47E 0.9700 . ?
C47A H47F 0.9700 . ?

loop_
_geom_hbond_atom_site_label_D
_geom_hbond_atom_site_label_H
_geom_hbond_atom_site_label_A
_geom_hbond_distance_DH
_geom_hbond_distance_HA
_geom_hbond_distance_DA
_geom_hbond_angle_DHA
_geom_hbond_site_symmetry_A
_geom_hbond_publ_flag
O14 H14B^b O1 0.901(8) 2.25(7) 2.869(5) 126(7) . yes
O14 H14A^b O13 0.905(8) 2.60(3) 3.420(5) 151(5) . yes
O15 H15B^b O10 0.899(8) 1.95(3) 2.833(5) 167(10) . yes
O15 H15B^b O13 0.899(8) 2.99(9) 3.487(5) 116(7) . yes
O16 H16A^b O15 0.900(8) 2.35(11) 2.853(7) 116(9) . yes
O16 H16B^b O14 0.901(8) 1.83(3) 2.716(7) 166(11) 3_567 yes
N1 H1 O8 0.87 1.91 2.748(5) 159.7 4_666 yes
N2 H2 O11 0.87 2.07 2.893(4) 156.4 4_665 yes
N3 H3 O2 0.87 1.93 2.773(5) 163.6 4_565 yes
N4 H4A O5 0.87 2.01 2.827(4) 157.2 4_566 yes

loop_
_geom_torsion_atom_site_label_1
_geom_torsion_atom_site_label_2
_geom_torsion_atom_site_label_3
_geom_torsion_atom_site_label_4
_geom_torsion
_geom_torsion_site_symmetry_1
_geom_torsion_site_symmetry_2
_geom_torsion_site_symmetry_3
_geom_torsion_site_symmetry_4
_geom_torsion_publ_flag
O2 C1 C2 O3 -175.2(5) . . . . ?
O1 C1 C2 O3 4.7(7) . . . . ?
Eu1 C1 C2 O3 15.5(4) . . . . ?
O2 C1 C2 N1 6.1(8) . . . . ?
O1 C1 C2 N1 -174.0(4) . . . . ?
Eu1 C1 C2 N1 -163.2(4) . . . . ?
O2 C1 C2 Eu1 169.4(6) . . . . ?
O1 C1 C2 Eu1 -10.7(4) . . . . ?
C8 C3 C4 C5 -0.2(8) . . . . ?
N1 C3 C4 C5 -178.5(5) . . . . ?
C3 C4 C5 C6 -1.1(8) . . . . ?
C4 C5 C6 C7 1.1(9) . . . . ?
C4 C5 C6 Cl1 -178.3(4) . . . . ?
C5 C6 C7 C8 0.2(9) . . . . ?
Cl1 C6 C7 C8 179.6(4) . . . . ?
C4 C3 C8 C7 1.5(8) . . . . ?
N1 C3 C8 C7 179.9(5) . . . . ?
C6 C7 C8 C3 -1.5(8) . . . . ?
O5 C9 C10 O6 169.3(4) . . . . ?
O4 C9 C10 O6 -9.3(6) . . . . ?
Eu1 C9 C10 O6 5.9(3) . . . . ?
O5 C9 C10 N2 -10.3(6) . . . . ?
O4 C9 C10 N2 171.1(4) . . . . ?
Eu1 C9 C10 N2 -173.7(4) . . . . ?
O5 C9 C10 Eu1 163.4(4) . . . . ?
O4 C9 C10 Eu1 -15.2(3) . . . . ?
C16 C11 C12 C13 1.0(8) . . . . ?
N2 C11 C12 C13 179.0(5) . . . . ?
C11 C12 C13 C14 -0.4(9) . . . . ?
C12 C13 C14 C15 -0.1(10) . . . . ?
C12 C13 C14 Cl2 -179.8(5) . . . . ?
C13 C14 C15 C16 0.1(10) . . . . ?
Cl2 C14 C15 C16 179.8(5) . . . . ?
C12 C11 C16 C15 -1.0(8) . . . . ?
N2 C11 C16 C15 -178.9(5) . . . . ?
C14 C15 C16 C11 0.5(9) . . . . ?
O8 C17 C18 O9 -177.1(6) . . . . ?
O7 C17 C18 O9 6.0(7) . . . . ?
Eu1 C17 C18 O9 19.8(4) . . . . ?
O8 C17 C18 N3 4.7(8) . . . . ?
O7 C17 C18 N3 -172.2(5) . . . . ?
Eu1 C17 C18 N3 -158.4(4) . . . . ?
O8 C17 C18 Eu1 163.1(6) . . . . ?
O7 C17 C18 Eu1 -13.9(4) . . . . ?
C24 C19 C20 C21 -1.7(8) . . . . ?
N3 C19 C20 C21 -178.7(5) . . . . ?
C19 C20 C21 C22 0.2(8) . . . . ?
C20 C21 C22 C23 1.4(9) . . . . ?
C20 C21 C22 Cl3 -178.6(4) . . . . ?
C21 C22 C23 C24 -1.6(9) . . . . ?
Cl3 C22 C23 C24 178.5(4) . . . . ?
C22 C23 C24 C19 0.1(8) . . . . ?
C20 C19 C24 C23 1.6(8) . . . . ?
N3 C19 C24 C23 178.7(5) . . . . ?
O11 C25 C26 O12 171.9(4) . . . . ?
O10 C25 C26 O12 -6.4(6) . . . . ?
Eu1 C25 C26 O12 4.6(3) . . . . ?
O11 C25 C26 N4 -7.4(6) . . . . ?
O10 C25 C26 N4 174.2(4) . . . . ?
Eu1 C25 C26 N4 -174.7(4) . . . . ?
O11 C25 C26 Eu1 167.2(4) . . . . ?
O10 C25 C26 Eu1 -11.1(3) . . . . ?
C32 C27 C28 C29 1.0(8) . . . . ?
N4 C27 C28 C29 -177.3(5) . . . . ?
C27 C28 C29 C30 -0.2(9) . . . . ?
C28 C29 C30 C31 -0.5(9) . . . . ?
C28 C29 C30 Cl4 178.9(5) . . . . ?
C29 C30 C31 C32 0.4(9) . . . . ?
Cl4 C30 C31 C32 -179.0(5) . . . . ?
C30 C31 C32 C27 0.4(9) . . . . ?
C28 C27 C32 C31 -1.1(8) . . . . ?
N4 C27 C32 C31 177.3(5) . . . . ?
O3 C2 N1 C3 -3.9(8) . . . . ?
C1 C2 N1 C3 174.7(4) . . . . ?
Eu1 C2 N1 C3 45.4(11) . . . . ?
C8 C3 N1 C2 162.5(5) . . . . ?
C4 C3 N1 C2 -19.2(7) . . . . ?
O6 C10 N2 C11 -4.0(7) . . . . ?
C9 C10 N2 C11 175.6(4) . . . . ?
Eu1 C10 N2 C11 22.6(16) . . . . ?
C16 C11 N2 C10 2.7(8) . . . . ?
C12 C11 N2 C10 -175.3(5) . . . . ?
O9 C18 N3 C19 -7.4(8) . . . . ?
C17 C18 N3 C19 170.7(4) . . . . ?
Eu1 C18 N3 C19 50.3(10) . . . . ?
C24 C19 N3 C18 170.7(5) . . . . ?
C20 C19 N3 C18 -12.3(7) . . . . ?
O12 C26 N4 C27 -4.3(7) . . . . ?
C25 C26 N4 C27 175.0(4) . . . . ?
Eu1 C26 N4 C27 17.0(15) . . . . ?
C32 C27 N4 C26 -179.2(4) . . . . ?
C28 C27 N4 C26 -0.8(7) . . . . ?
O2 C1 O1 Eu1 -163.7(5) . . . . ?
C2 C1 O1 Eu1 16.4(6) . . . . ?
N1 C2 O3 Eu1 156.7(4) . . . . ?
C1 C2 O3 Eu1 -21.9(5) . . . . ?
O5 C9 O4 Eu1 -155.2(4) . . . . ?
C10 C9 O4 Eu1 23.2(5) . . . . ?
N2 C10 O6 Eu1 171.3(3) . . . . ?
C9 C10 O6 Eu1 -8.3(5) . . . . ?
O8 C17 O7 Eu1 -155.8(6) . . . . ?
C18 C17 O7 Eu1 20.9(6) . . . . ?
N3 C18 O9 Eu1 150.6(4) . . . . ?
C17 C18 O9 Eu1 -27.4(5) . . . . ?
O11 C25 O10 Eu1 -161.0(4) . . . . ?
C26 C25 O10 Eu1 17.2(5) . . . . ?
N4 C26 O12 Eu1 172.5(3) . . . . ?
C25 C26 O12 Eu1 -6.7(5) . . . . ?
Eu1 O13 S1 C34 94.3(4) . . . . ?
Eu1 O13 S1 C33 -163.6(3) . . . . ?
Eu1 O13 S1A C34 -64(2) . . . . ?
Eu1 O13 S1A C33 -172.2(5) . . . . ?
C35 C36 C37 C38 -176.9(8) . . . . ?
C36 C37 C38 N5 179.6(7) . . . . ?
C46 N5 C38 C37 68.4(8) . . . . ?
C42 N5 C38 C37 -53.4(8) . . . . ?
C50 N5 C38 C37 -174.9(7) . . . . ?
C39 C40 C41 C42 -71.4(13) . . . . ?
C46 N5 C42 C41 177.3(7) . . . . ?
C38 N5 C42 C41 -61.9(9) . . . . ?
C50 N5 C42 C41 56.0(9) . . . . ?
C40 C41 C42 N5 -179.4(7) . . . . ?
C43 C44 C45 C46 -177.2(7) . . . . ?
C42 N5 C46 C45 -62.3(8) . . . . ?
C38 N5 C46 C45 175.3(6) . . . . ?
C50 N5 C46 C45 60.6(8) . . . . ?
C44 C45 C46 N5 -167.0(7) . . . . ?
C47 C48 C49 C50 52.0(16) . . . . ?
C48 C49 C50 N5 169.8(8) . . . . ?
C46 N5 C50 C49 47.4(9) . . . . ?
C42 N5 C50 C49 169.5(7) . . . . ?
C38 N5 C50 C49 -69.3(9) . . . . ?
C42A N5 C38A C37A 61(3) . . . . ?
C50A N5 C38A C37A -71(3) . . . . ?
C46A N5 C38A C37A 160(2) . . . . ?
C42A N5 C46A C45A 180(3) . . . . ?
C50A N5 C46A C45A -58(3) . . . . ?
C38A N5 C46A C45A 65(3) . . . . ?
C42A N5 C50A C49A 62(3) . . . . ?
C46A N5 C50A C49A -48(3) . . . . ?
C38A N5 C50A C49A -168(2) . . . . ?
N5 C46A C45A C44A 165(3) . . . . ?
N5 C50A C49A C48A -146(3) . . . . ?
C47A C48A C49A C50A -105(5) . . . . ?
C42A C41A C40A C39A 125(3) . . . . ?
C46A C45A C44A C43A 174(3) . . . . ?
C40A C41A C42A N5 140(3) . . . . ?
C50A N5 C42A C41A 140(2) . . . . ?
C46A N5 C42A C41A -94(3) . . . . ?
C38A N5 C42A C41A 12(3) . . . . ?
N5 C38A C37A C36A 166(2) . . . . ?
C35A C36A C37A C38A 169(3) . . . . ?
